data_2235285
loop_
_publ_author_name
'Xie, Xin-Nian'
'Lu, Meng'
'Yuan, Juan'
'Yang, Huai-Xia'

_publ_section_title
;
 Diaquabis{1-[(1<i>H</i>-benzimidazol-2-yl)methyl]-1<i>H</i>-imidazole-\k<i>N</i>^3^}dichloridocadmium
 hexahydrate
;
_journal_coeditor_code WM2627
_journal_issue 6
_journal_name_full 'Acta Crystallographica Section E'
_journal_page_first m754
_journal_paper_doi 10.1107/S160053681202034X
_journal_volume 68
_journal_year 2012
_chemical_formula_iupac '[Cd Cl2 (C11 H10 N4)2 (H2 O)2], 6H2 O'
_chemical_formula_moiety 'C22 H24 Cd Cl2 N8 O2, 6(H2 O)'
_chemical_formula_sum 'C22 H36 Cd Cl2 N8 O8'
_chemical_formula_weight 723.89
_chemical_name_systematic
;
Diaquabis{1-[(1<i>H</i>-benzimidazol-2-yl)methyl]-1<i>H</i>-imidazole-
\k<i>N</i>^3^}dichloridocadmium hexahydrate
;
_space_group_IT_number 13
_space_group_name_Hall '-P 2yc'
_symmetry_cell_setting monoclinic
_symmetry_space_group_name_Hall '-P 2yc'
_symmetry_space_group_name_H-M 'P 1 2/c 1'
_atom_sites_solution_hydrogens geom
_atom_sites_solution_primary direct
_atom_sites_solution_secondary difmap
_audit_creation_method SHELXL-97
_cell_angle_alpha 90.00
_cell_angle_beta 98.80(3)
_cell_angle_gamma 90.00
_cell_formula_units_Z 2
_cell_length_a 8.3562(17)
_cell_length_b 10.236(2)
_cell_length_c 17.972(4)
_cell_measurement_reflns_used 4042
_cell_measurement_temperature 293(2)
_cell_measurement_theta_max 27.8684
_cell_measurement_theta_min 1.9894
_cell_volume 1519.1(6)
_computing_cell_refinement 'CrystalClear (Rigaku/MSC, 2004)'
_computing_data_collection 'CrystalClear (Rigaku/MSC, 2004)'
_computing_data_reduction 'CrystalClear (Rigaku/MSC, 2004)'
_computing_molecular_graphics 'SHELXTL (Sheldrick, 2008)'
_computing_publication_material 'publCIF (Westrip, 2010)'
_computing_structure_refinement 'SHELXL97 (Sheldrick, 2008)'
_computing_structure_solution 'SHELXS97 (Sheldrick, 2008)'
_diffrn_ambient_temperature 293(2)
_diffrn_detector_area_resol_mean 28.5714
_diffrn_measured_fraction_theta_full 0.998
_diffrn_measured_fraction_theta_max 0.998
_diffrn_measurement_device_type 'Rigaku Saturn'
_diffrn_measurement_method '\w scans'
_diffrn_radiation_monochromator graphite
_diffrn_radiation_source 'fine-focus sealed tube'
_diffrn_radiation_type MoK\a
_diffrn_radiation_wavelength 0.71073
_diffrn_reflns_av_R_equivalents 0.0435
_diffrn_reflns_av_sigmaI/netI 0.0406
_diffrn_reflns_limit_h_max 11
_diffrn_reflns_limit_h_min -10
_diffrn_reflns_limit_k_max 12
_diffrn_reflns_limit_k_min -13
_diffrn_reflns_limit_l_max 23
_diffrn_reflns_limit_l_min -23
_diffrn_reflns_number 18365
_diffrn_reflns_theta_full 27.94
_diffrn_reflns_theta_max 27.94
_diffrn_reflns_theta_min 2.29
_exptl_absorpt_coefficient_mu 0.952
_exptl_absorpt_correction_T_max 0.8783
_exptl_absorpt_correction_T_min 0.8474
_exptl_absorpt_correction_type multi-scan
_exptl_absorpt_process_details '(CrystalClear; Rigaku/MSC, 2004)'
_exptl_crystal_colour colorless
_exptl_crystal_density_diffrn 1.583
_exptl_crystal_density_method 'not measured'
_exptl_crystal_description prism
_exptl_crystal_F_000 740
_exptl_crystal_size_max 0.18
_exptl_crystal_size_mid 0.17
_exptl_crystal_size_min 0.14
_refine_diff_density_max 0.658
_refine_diff_density_min -0.627
_refine_ls_extinction_method none
_refine_ls_goodness_of_fit_ref 1.003
_refine_ls_hydrogen_treatment constr
_refine_ls_matrix_type full
_refine_ls_number_parameters 188
_refine_ls_number_reflns 3632
_refine_ls_number_restraints 0
_refine_ls_restrained_S_all 1.003
_refine_ls_R_factor_all 0.0531
_refine_ls_R_factor_gt 0.0474
_refine_ls_shift/su_max 0.000
_refine_ls_shift/su_mean 0.000
_refine_ls_structure_factor_coef Fsqd
_refine_ls_weighting_details 'calc w=1/[\s^2^(Fo^2^)+(0.0656P)^2^+1.0048P] where P=(Fo^2^+2Fc^2^)/3'
_refine_ls_weighting_scheme calc
_refine_ls_wR_factor_gt 0.1186
_refine_ls_wR_factor_ref 0.1234
_reflns_number_gt 3345
_reflns_number_total 3632
_reflns_threshold_expression I>2sigma(I)
_cod_data_source_file wm2627.cif
_cod_data_source_block I
_cod_original_cell_volume 1519.1(5)
_cod_original_sg_symbol_H-M 'P 2/c'
_cod_database_code 2235285
_cod_database_fobs_code 2235285

loop_
_symmetry_equiv_pos_as_xyz
'x, y, z'
'-x, y, -z+1/2'
'-x, -y, -z'
'x, -y, z-1/2'

loop_
_atom_site_type_symbol
_atom_site_label
_atom_site_fract_x
_atom_site_fract_y
_atom_site_fract_z
_atom_site_U_iso_or_equiv
_atom_site_adp_type
_atom_site_calc_flag
_atom_site_refinement_flags
_atom_site_occupancy
_atom_site_symmetry_multiplicity
Cd Cd1 0.5000 0.48165(3) 0.2500 0.03867(14) Uani d S 1 2
Cl Cl1 0.79282(12) 0.51534(10) 0.32722(6) 0.0508(2) Uani d . 1 1
N N1 0.4065(3) 0.4475(3) 0.36168(15) 0.0386(6) Uani d . 1 1
N N2 0.3973(3) 0.3597(3) 0.47262(14) 0.0344(6) Uani d . 1 1
N N3 0.3091(4) 0.0802(3) 0.58812(15) 0.0411(6) Uani d . 1 1
H H3A 0.3310 0.1032 0.6346 0.049 Uiso calc R 1 1
N N4 0.2998(3) 0.0876(3) 0.46398(14) 0.0393(6) Uani d . 1 1
O O1 0.5000 0.7124(4) 0.2500 0.0972(19) Uani d S 1 2
H H1W 0.5785 0.7648 0.2488 0.117 Uiso d R 1 1
O O2 0.5000 0.2521(4) 0.2500 0.0611(11) Uani d S 1 2
H H2W 0.4388 0.1999 0.2694 0.073 Uiso d R 1 1
O O3 0.0000 0.3013(4) 0.2500 0.0536(9) Uani d S 1 2
H H3W 0.0609 0.3445 0.2252 0.064 Uiso d R 1 1
O O4 0.2544(3) 0.1273(2) 0.31049(13) 0.0485(6) Uani d . 1 1
H H4W 0.2700 0.1245 0.3583 0.058 Uiso d R 1 1
H H5W 0.1619 0.1616 0.2969 0.058 Uiso d R 1 1
O O5 0.0000 0.7111(4) 0.2500 0.0699(12) Uani d S 1 2
H H6W 0.0520 0.6677 0.2212 0.084 Uiso d R 1 1
O O6 0.2530(4) 0.1123(3) 0.74290(16) 0.0614(8) Uani d . 1 1
H H7W 0.1698 0.1537 0.7519 0.074 Uiso d R 1 1
H H8W 0.2717 0.0525 0.7759 0.074 Uiso d R 1 1
C C1 0.4765(4) 0.3664(3) 0.41313(18) 0.0380(7) Uani d . 1 1
H H1 0.5698 0.3192 0.4089 0.046 Uiso calc R 1 1
C C2 0.2756(4) 0.4962(3) 0.3900(2) 0.0401(7) Uani d . 1 1
H H2 0.2025 0.5568 0.3658 0.048 Uiso calc R 1 1
C C3 0.2686(4) 0.4432(4) 0.45811(19) 0.0417(7) Uani d . 1 1
H H3 0.1915 0.4601 0.4891 0.050 Uiso calc R 1 1
C C4 0.4356(4) 0.2751(3) 0.53799(18) 0.0419(7) Uani d . 1 1
H H4A 0.4080 0.3195 0.5820 0.050 Uiso calc R 1 1
H H4B 0.5511 0.2581 0.5467 0.050 Uiso calc R 1 1
C C5 0.3464(4) 0.1478(3) 0.52811(17) 0.0361(7) Uani d . 1 1
C C6 0.2252(4) -0.0263(3) 0.48364(19) 0.0373(7) Uani d . 1 1
C C7 0.1457(5) -0.1248(3) 0.4376(2) 0.0470(8) Uani d . 1 1
H H7 0.1395 -0.1222 0.3855 0.056 Uiso calc R 1 1
C C8 0.0773(5) -0.2257(4) 0.4728(2) 0.0511(9) Uani d . 1 1
H H8 0.0243 -0.2924 0.4437 0.061 Uiso calc R 1 1
C C9 0.0854(5) -0.2303(4) 0.5508(2) 0.0517(9) Uani d . 1 1
H H9 0.0380 -0.3001 0.5724 0.062 Uiso calc R 1 1
C C10 0.1616(5) -0.1345(4) 0.5965(2) 0.0503(9) Uani d . 1 1
H H10 0.1675 -0.1379 0.6486 0.060 Uiso calc R 1 1
C C11 0.2299(4) -0.0316(3) 0.56101(19) 0.0385(7) Uani d . 1 1

loop_
_atom_site_aniso_label
_atom_site_aniso_U_11
_atom_site_aniso_U_22
_atom_site_aniso_U_33
_atom_site_aniso_U_12
_atom_site_aniso_U_13
_atom_site_aniso_U_23
Cd1 0.0458(2) 0.0382(2) 0.0342(2) 0.000 0.01327(14) 0.000
Cl1 0.0476(5) 0.0586(6) 0.0476(5) -0.0031(4) 0.0113(4) 0.0018(4)
N1 0.0438(15) 0.0381(15) 0.0355(14) -0.0018(12) 0.0117(12) 0.0001(11)
N2 0.0388(14) 0.0327(14) 0.0328(13) -0.0046(11) 0.0087(11) -0.0006(10)
N3 0.0540(17) 0.0415(16) 0.0277(12) -0.0035(13) 0.0059(11) 0.0014(11)
N4 0.0481(16) 0.0393(16) 0.0318(13) -0.0065(12) 0.0099(11) -0.0001(11)
O1 0.064(3) 0.038(2) 0.186(6) 0.000 0.006(3) 0.000
O2 0.081(3) 0.0365(19) 0.077(3) 0.000 0.048(2) 0.000
O3 0.058(2) 0.051(2) 0.054(2) 0.000 0.0149(18) 0.000
O4 0.0614(16) 0.0493(15) 0.0362(12) -0.0038(12) 0.0122(11) 0.0005(11)
O5 0.069(3) 0.052(2) 0.098(3) 0.000 0.039(2) 0.000
O6 0.077(2) 0.0509(16) 0.0608(17) 0.0045(14) 0.0253(15) 0.0083(13)
C1 0.0393(17) 0.0388(17) 0.0383(16) 0.0052(13) 0.0131(13) 0.0004(13)
C2 0.0389(18) 0.0393(18) 0.0433(19) 0.0060(13) 0.0102(14) 0.0026(13)
C3 0.0403(18) 0.0451(19) 0.0435(18) 0.0019(14) 0.0181(14) -0.0022(15)
C4 0.0484(19) 0.0424(18) 0.0337(16) -0.0060(15) 0.0026(14) 0.0012(13)
C5 0.0410(17) 0.0357(17) 0.0324(15) 0.0000(13) 0.0086(13) 0.0012(13)
C6 0.0415(17) 0.0351(17) 0.0360(16) 0.0015(13) 0.0082(13) 0.0045(13)
C7 0.057(2) 0.0396(19) 0.0442(19) -0.0036(16) 0.0091(16) -0.0046(15)
C8 0.049(2) 0.0362(18) 0.066(2) -0.0021(15) 0.0052(18) -0.0041(17)
C9 0.050(2) 0.0383(19) 0.067(2) -0.0038(16) 0.0099(18) 0.0153(17)
C10 0.059(2) 0.046(2) 0.0466(19) -0.0031(17) 0.0098(17) 0.0145(16)
C11 0.0418(18) 0.0367(17) 0.0375(17) 0.0007(13) 0.0078(14) 0.0051(13)

loop_
_atom_type_symbol
_atom_type_description
_atom_type_scat_dispersion_real
_atom_type_scat_dispersion_imag
_atom_type_scat_source
C C 0.0033 0.0016 'International Tables Vol C Tables 4.2.6.8 and 6.1.1.4'
H H 0.0000 0.0000 'International Tables Vol C Tables 4.2.6.8 and 6.1.1.4'
N N 0.0061 0.0033 'International Tables Vol C Tables 4.2.6.8 and 6.1.1.4'
O O 0.0106 0.0060 'International Tables Vol C Tables 4.2.6.8 and 6.1.1.4'
Cl Cl 0.1484 0.1585 'International Tables Vol C Tables 4.2.6.8 and 6.1.1.4'
Cd Cd -0.8075 1.2024 'International Tables Vol C Tables 4.2.6.8 and 6.1.1.4'

loop_
_geom_angle_atom_site_label_1
_geom_angle_atom_site_label_2
_geom_angle_atom_site_label_3
_geom_angle_site_symmetry_1
_geom_angle_site_symmetry_3
_geom_angle
N1 Cd1 N1 . 2_655 162.42(14)
N1 Cd1 O2 . . 81.21(7)
N1 Cd1 O2 2_655 . 81.21(7)
N1 Cd1 O1 . . 98.79(7)
N1 Cd1 O1 2_655 . 98.79(7)
O2 Cd1 O1 . . 180.0000(10)
N1 Cd1 Cl1 . . 88.40(8)
N1 Cd1 Cl1 2_655 . 93.88(8)
O2 Cd1 Cl1 . . 97.49(2)
O1 Cd1 Cl1 . . 82.51(2)
N1 Cd1 Cl1 . 2_655 93.88(8)
N1 Cd1 Cl1 2_655 2_655 88.40(8)
O2 Cd1 Cl1 . 2_655 97.49(2)
O1 Cd1 Cl1 . 2_655 82.51(2)
Cl1 Cd1 Cl1 . 2_655 165.01(5)
C1 N1 C2 . . 105.3(3)
C1 N1 Cd1 . . 122.7(2)
C2 N1 Cd1 . . 132.0(2)
C1 N2 C3 . . 106.6(3)
C1 N2 C4 . . 126.8(3)
C3 N2 C4 . . 126.6(3)
C5 N3 C11 . . 107.4(3)
C5 N3 H3A . . 126.3
C11 N3 H3A . . 126.3
C5 N4 C6 . . 104.7(3)
Cd1 O1 H1W . . 129.1
Cd1 O2 H2W . . 129.0
H4W O4 H5W . . 107.3
H7W O6 H8W . . 107.2
N1 C1 N2 . . 111.9(3)
N1 C1 H1 . . 124.1
N2 C1 H1 . . 124.1
C3 C2 N1 . . 109.8(3)
C3 C2 H2 . . 125.1
N1 C2 H2 . . 125.1
C2 C3 N2 . . 106.4(3)
C2 C3 H3 . . 126.8
N2 C3 H3 . . 126.8
N2 C4 C5 . . 112.2(3)
N2 C4 H4A . . 109.2
C5 C4 H4A . . 109.2
N2 C4 H4B . . 109.2
C5 C4 H4B . . 109.2
H4A C4 H4B . . 107.9
N4 C5 N3 . . 112.7(3)
N4 C5 C4 . . 126.0(3)
N3 C5 C4 . . 121.3(3)
C11 C6 N4 . . 110.0(3)
C11 C6 C7 . . 120.1(3)
N4 C6 C7 . . 129.9(3)
C8 C7 C6 . . 117.3(3)
C8 C7 H7 . . 121.3
C6 C7 H7 . . 121.3
C7 C8 C9 . . 121.8(4)
C7 C8 H8 . . 119.1
C9 C8 H8 . . 119.1
C10 C9 C8 . . 121.7(3)
C10 C9 H9 . . 119.2
C8 C9 H9 . . 119.2
C9 C10 C11 . . 116.7(3)
C9 C10 H10 . . 121.7
C11 C10 H10 . . 121.7
N3 C11 C6 . . 105.2(3)
N3 C11 C10 . . 132.4(3)
C6 C11 C10 . . 122.4(3)

loop_
_geom_bond_atom_site_label_1
_geom_bond_atom_site_label_2
_geom_bond_site_symmetry_2
_geom_bond_distance
_geom_bond_publ_flag
Cd1 N1 . 2.289(3) y
Cd1 N1 2_655 2.289(3) ?
Cd1 O2 . 2.349(4) y
Cd1 O1 . 2.362(4) y
Cd1 Cl1 . 2.6445(13) y
Cd1 Cl1 2_655 2.6445(13) ?
N1 C1 . 1.311(4) ?
N1 C2 . 1.369(4) ?
N2 C1 . 1.343(4) ?
N2 C3 . 1.367(4) ?
N2 C4 . 1.455(4) ?
N3 C5 . 1.357(4) ?
N3 C11 . 1.373(4) ?
N3 H3A . 0.8600 ?
N4 C5 . 1.312(4) ?
N4 C6 . 1.394(4) ?
O1 H1W . 0.8500 ?
O2 H2W . 0.8501 ?
O3 H3W . 0.8500 ?
O4 H4W . 0.8502 ?
O4 H5W . 0.8499 ?
O5 H6W . 0.8500 ?
O6 H7W . 0.8499 ?
O6 H8W . 0.8500 ?
C1 H1 . 0.9300 ?
C2 C3 . 1.349(5) ?
C2 H2 . 0.9300 ?
C3 H3 . 0.9300 ?
C4 C5 . 1.498(5) ?
C4 H4A . 0.9700 ?
C4 H4B . 0.9700 ?
C6 C11 . 1.386(5) ?
C6 C7 . 1.405(5) ?
C7 C8 . 1.380(5) ?
C7 H7 . 0.9300 ?
C8 C9 . 1.394(6) ?
C8 H8 . 0.9300 ?
C9 C10 . 1.372(6) ?
C9 H9 . 0.9300 ?
C10 C11 . 1.399(5) ?
C10 H10 . 0.9300 ?

loop_
_geom_hbond_atom_site_label_D
_geom_hbond_atom_site_label_H
_geom_hbond_atom_site_label_A
_geom_hbond_site_symmetry_A
_geom_hbond_distance_DH
_geom_hbond_distance_HA
_geom_hbond_distance_DA
_geom_hbond_angle_DHA
N3 H3A O6 . 0.86 2.15 2.909(4) 147.5
O2 H2W O4 . 0.85 1.95 2.776(3) 162.2
O4 H4W N4 . 0.85 1.91 2.756(4) 170.6
O4 H5W O3 . 0.85 2.06 2.857(4) 156.4
O3 H3W Cl1 2_655 0.85 2.41 3.234(3) 164.6
O5 H6W Cl1 2_655 0.85 2.28 3.110(3) 164.1
O1 H1W O6 3_666 0.85 1.88 2.723(4) 173.2
O6 H7W O5 3_566 0.85 1.98 2.799(4) 161.9
O6 H8W O4 4_556 0.85 1.96 2.737(4) 152.2

loop_
_geom_torsion_atom_site_label_1
_geom_torsion_atom_site_label_2
_geom_torsion_atom_site_label_3
_geom_torsion_atom_site_label_4
_geom_torsion_site_symmetry_1
_geom_torsion
N1 Cd1 N1 C1 2_655 48.6(3)
O2 Cd1 N1 C1 . 48.6(3)
O1 Cd1 N1 C1 . -131.4(3)
Cl1 Cd1 N1 C1 . -49.2(3)
Cl1 Cd1 N1 C1 2_655 145.6(3)
N1 Cd1 N1 C2 2_655 -129.5(3)
O2 Cd1 N1 C2 . -129.5(3)
O1 Cd1 N1 C2 . 50.5(3)
Cl1 Cd1 N1 C2 . 132.7(3)
Cl1 Cd1 N1 C2 2_655 -32.5(3)
C2 N1 C1 N2 . 0.4(4)
Cd1 N1 C1 N2 . -178.1(2)
C3 N2 C1 N1 . -0.5(4)
C4 N2 C1 N1 . 176.6(3)
C1 N1 C2 C3 . -0.2(4)
Cd1 N1 C2 C3 . 178.1(2)
N1 C2 C3 N2 . -0.1(4)
C1 N2 C3 C2 . 0.3(4)
C4 N2 C3 C2 . -176.7(3)
C1 N2 C4 C5 . -91.6(4)
C3 N2 C4 C5 . 84.8(4)
C6 N4 C5 N3 . 0.8(4)
C6 N4 C5 C4 . 179.0(3)
C11 N3 C5 N4 . -1.0(4)
C11 N3 C5 C4 . -179.4(3)
N2 C4 C5 N4 . 29.7(5)
N2 C4 C5 N3 . -152.2(3)
C5 N4 C6 C11 . -0.3(4)
C5 N4 C6 C7 . 176.5(4)
C11 C6 C7 C8 . -1.2(5)
N4 C6 C7 C8 . -177.8(4)
C6 C7 C8 C9 . 0.2(5)
C7 C8 C9 C10 . 0.2(6)
C8 C9 C10 C11 . 0.3(6)
C5 N3 C11 C6 . 0.8(4)
C5 N3 C11 C10 . -178.5(4)
N4 C6 C11 N3 . -0.3(4)
C7 C6 C11 N3 . -177.5(3)
N4 C6 C11 C10 . 179.0(3)
C7 C6 C11 C10 . 1.8(5)
C9 C10 C11 N3 . 177.8(4)
C9 C10 C11 C6 . -1.4(5)
